data_4326374
loop_
_publ_author_name
'Maria E. Carroll'
'Bryan E. Barton'
'Danielle L. Gray'
'Amanda E. Mack'
'Thomas B. Rauchfuss'

_publ_contact_author
; 
Danielle L. Gray 
University of Illinois 
School of Chemical Sciences, Box 59-1 
505 South Mathews Avenue 
Urbana, Illinois  61801 
USA 
;
_publ_contact_author_email dgray@illinois.edu
_publ_contact_author_fax '1  217 244 8068'
_publ_contact_author_phone '1  217 244 1708'
_publ_section_title
;
 Active-Site Models for the Nickel-Iron Hydrogenases: Effects of Ligands
 on Reactivity and Catalytic Properties
;
_journal_name_full 'Inorganic Chemistry'
_journal_page_first 9554
_journal_page_last 9563
_journal_paper_doi 10.1021/ic2012759
_journal_volume 50
_journal_year 2011
_chemical_formula_moiety 'C31 H34 Fe I2 Ni P2 S2, 0.5(C6 H14)'
_chemical_formula_sum 'C37 H52 Fe I2 Ni P2 S2'
_chemical_formula_weight 991.21
_chemical_name_systematic
; 
? 
;
_space_group_IT_number 2
_symmetry_cell_setting triclinic
_symmetry_space_group_name_Hall '-P 1'
_symmetry_space_group_name_H-M 'P -1'
_atom_sites_solution_hydrogens geom
_atom_sites_solution_primary direct
_atom_sites_solution_secondary difmap
_audit_creation_method SHELXL-97
_audit_update_record
; 
? 
;
_cell_angle_alpha 76.220(3)
_cell_angle_beta 83.195(3)
_cell_angle_gamma 89.252(2)
_cell_formula_units_Z 2
_cell_length_a 10.7463(4)
_cell_length_b 13.3510(5)
_cell_length_c 13.4828(6)
_cell_measurement_reflns_used 5093
_cell_measurement_temperature 173(2)
_cell_measurement_theta_max 67.79
_cell_measurement_theta_min 3.40
_cell_volume 1865.29(13)
_computing_cell_refinement 'SAINT V7.68A (Bruker, 2005)'
_computing_data_collection 'APEX2 V2010.11-3 (Bruker, 2010)'
_computing_data_reduction
; 
SAINT V7.68A, XPREP V2005/2, SADABS V2007/4, TWINABS V2007/5 
(Bruker, 2005 & 2007) 
;
_computing_molecular_graphics
; 
SHELXTL V6.12 (Bruker, 2005), CrystalMaker v2.1.3 (CrystalMaker, 1994) 
;
_computing_publication_material 'XCIF V6.12 (Bruker, 2005)'
_computing_structure_refinement 'SHELXTL V6.12 (Bruker, 2005)'
_computing_structure_solution 'SHELXTL V6.12 (Bruker, 2005)'
_diffrn_ambient_temperature 173(2)
_diffrn_measured_fraction_theta_full 0.904
_diffrn_measured_fraction_theta_max 0.904
_diffrn_measurement_device 'Bruker Kappa/ApexII CCD'
_diffrn_measurement_method 'profile data from \f and \w scans'
_diffrn_radiation_monochromator graphite
_diffrn_radiation_source 'fine-focus sealed tube'
_diffrn_radiation_type CuK\a
_diffrn_radiation_wavelength 1.54178
_diffrn_radiation_wavelength_id bc79oasq
_diffrn_reflns_av_R_equivalents 0.0313
_diffrn_reflns_av_sigmaI/netI 0.0430
_diffrn_reflns_limit_h_max 12
_diffrn_reflns_limit_h_min -12
_diffrn_reflns_limit_k_max 14
_diffrn_reflns_limit_k_min -16
_diffrn_reflns_limit_l_max 9
_diffrn_reflns_limit_l_min -15
_diffrn_reflns_number 11815
_diffrn_reflns_theta_full 68.27
_diffrn_reflns_theta_max 68.27
_diffrn_reflns_theta_min 3.40
_exptl_absorpt_coefficient_mu 18.788
_exptl_absorpt_correction_T_max 0.3762
_exptl_absorpt_correction_T_min 0.0712
_exptl_absorpt_correction_type integration
_exptl_absorpt_process_details 'SHELXTL/XPREP V2005/2 (Bruker, 2005)'
_exptl_crystal_colour brown
_exptl_crystal_density_diffrn 1.765
_exptl_crystal_description prism
_exptl_crystal_F_000 992
_exptl_crystal_id bc79oasq
_exptl_crystal_preparation
; 
The data crystal was mounted using oil (Parantone-N, Exxon) to a 
0.3 mm cryo-loop (Hampton Research) with the (0 1 3) scattering 
planes roughly normal to the spindle axis. 
;
_exptl_crystal_size_max 0.24
_exptl_crystal_size_mid 0.154
_exptl_crystal_size_min 0.074
_platon_squeeze_details
; 
The positions for the hexane solvate molecule was poorly determined 
so it was "squeezed" from the structure.  The electron count from the 
"squeeze" model converged in good agreement with 1/2 of a hexane per 
asymetric unit or 1 total hexane per unit cell as predicted by the 
original refinement. 
;
_refine_diff_density_max 0.972
_refine_diff_density_min -0.806
_refine_diff_density_rms 0.096
_refine_ls_extinction_method none
_refine_ls_goodness_of_fit_ref 1.033
_refine_ls_hydrogen_treatment noref
_refine_ls_matrix_type full
_refine_ls_number_parameters 354
_refine_ls_number_reflns 6177
_refine_ls_number_restraints 0
_refine_ls_restrained_S_all 1.033
_refine_ls_R_factor_all 0.0422
_refine_ls_R_factor_gt 0.0365
_refine_ls_shift/su_max 0.001
_refine_ls_shift/su_mean 0.000
_refine_ls_structure_factor_coef Fsqd
_refine_ls_weighting_details 'calc w=1/[\s^2^(Fo^2^)+(0.0631P)^2^+0.0000P] where P=(Fo^2^+2Fc^2^)/3'
_refine_ls_weighting_scheme calc
_refine_ls_wR_factor_gt 0.0967
_refine_ls_wR_factor_ref 0.1003
_reflns_number_gt 5386
_reflns_number_total 6177
_reflns_threshold_expression >2sigma(I)
_cod_data_source_file ic2012759_si_002_5.cif
_cod_data_source_block bc79oasq
_cod_original_sg_symbol_H-M 'P -1 '
_cod_database_code 4326374

loop_
_symmetry_equiv_pos_as_xyz
'x, y, z'
'-x, -y, -z'

loop_
_atom_site_label
_atom_site_type_symbol
_atom_site_fract_x
_atom_site_fract_y
_atom_site_fract_z
_atom_site_U_iso_or_equiv
_atom_site_adp_type
_atom_site_occupancy
_atom_site_symmetry_multiplicity
_atom_site_calc_flag
_atom_site_refinement_flags
Ni1 Ni 0.66316(6) 0.70427(5) 0.22086(5) 0.03014(16) Uani 1 1 d .
Fe1 Fe 0.38265(6) 0.69393(5) 0.20407(5) 0.03616(17) Uani 1 1 d .
I1 I 0.21423(2) 0.58229(2) 0.14801(2) 0.04645(11) Uani 1 1 d .
I2 I 0.28606(3) 0.85640(2) 0.25868(2) 0.04558(11) Uani 1 1 d .
S1 S 0.51344(9) 0.60166(8) 0.32479(8) 0.0335(2) Uani 1 1 d .
S2 S 0.56601(9) 0.69769(8) 0.08526(8) 0.0333(2) Uani 1 1 d .
P1 P 0.76357(10) 0.70814(8) 0.35082(8) 0.0346(2) Uani 1 1 d .
P2 P 0.80322(9) 0.81246(8) 0.12590(8) 0.0320(2) Uani 1 1 d .
C1 C 0.6793(4) 0.7514(4) 0.4574(4) 0.0397(10) Uani 1 1 d .
C2 C 0.5771(5) 0.8140(4) 0.4371(4) 0.0570(13) Uani 1 1 d .
H2A H 0.5487 0.8285 0.3711 0.068 Uiso 1 1 calc R
C3 C 0.5158(7) 0.8560(6) 0.5164(5) 0.0761(18) Uani 1 1 d .
H3A H 0.4446 0.8982 0.5047 0.091 Uiso 1 1 calc R
C4 C 0.5603(6) 0.8352(5) 0.6107(5) 0.0686(16) Uani 1 1 d .
H4A H 0.5196 0.8640 0.6637 0.082 Uiso 1 1 calc R
C5 C 0.6610(6) 0.7745(5) 0.6295(4) 0.0626(15) Uani 1 1 d .
H5A H 0.6910 0.7618 0.6948 0.075 Uiso 1 1 calc R
C6 C 0.7206(5) 0.7305(4) 0.5526(4) 0.0510(12) Uani 1 1 d .
H6A H 0.7896 0.6862 0.5662 0.061 Uiso 1 1 calc R
C7 C 0.8222(4) 0.5811(4) 0.4024(3) 0.0382(10) Uani 1 1 d .
C8 C 0.7441(4) 0.5064(4) 0.4717(4) 0.0448(11) Uani 1 1 d .
H8A H 0.6642 0.5249 0.4997 0.054 Uiso 1 1 calc R
C9 C 0.7838(5) 0.4058(4) 0.4990(4) 0.0490(11) Uani 1 1 d .
H9A H 0.7315 0.3552 0.5466 0.059 Uiso 1 1 calc R
C10 C 0.8991(5) 0.3786(4) 0.4573(4) 0.0535(13) Uani 1 1 d .
H10A H 0.9246 0.3089 0.4753 0.064 Uiso 1 1 calc R
C11 C 0.9775(5) 0.4512(4) 0.3901(4) 0.0504(12) Uani 1 1 d .
H11A H 1.0571 0.4319 0.3624 0.061 Uiso 1 1 calc R
C12 C 0.9395(4) 0.5525(4) 0.3630(4) 0.0436(11) Uani 1 1 d .
H12A H 0.9939 0.6029 0.3173 0.052 Uiso 1 1 calc R
C13 C 0.9008(4) 0.7964(4) 0.3069(4) 0.0412(10) Uani 1 1 d .
H13A H 0.8784 0.8656 0.3175 0.049 Uiso 1 1 calc R
H13B H 0.9701 0.7703 0.3478 0.049 Uiso 1 1 calc R
C14 C 0.9437(4) 0.8047(4) 0.1934(4) 0.0409(10) Uani 1 1 d .
H14A H 0.9930 0.7435 0.1849 0.049 Uiso 1 1 calc R
H14B H 0.9972 0.8670 0.1646 0.049 Uiso 1 1 calc R
C15 C 0.8572(4) 0.7936(3) -0.0011(3) 0.0365(9) Uani 1 1 d .
C16 C 0.9169(4) 0.7025(4) -0.0087(4) 0.0468(11) Uani 1 1 d .
H16A H 0.9336 0.6533 0.0517 0.056 Uiso 1 1 calc R
C17 C 0.9522(5) 0.6838(5) -0.1055(5) 0.0612(15) Uani 1 1 d .
H17A H 0.9929 0.6215 -0.1114 0.073 Uiso 1 1 calc R
C18 C 0.9280(6) 0.7558(6) -0.1923(5) 0.0729(18) Uani 1 1 d .
H18A H 0.9518 0.7426 -0.2581 0.087 Uiso 1 1 calc R
C19 C 0.8706(6) 0.8452(5) -0.1853(4) 0.0657(15) Uani 1 1 d .
H19A H 0.8564 0.8947 -0.2463 0.079 Uiso 1 1 calc R
C20 C 0.8321(5) 0.8653(4) -0.0901(4) 0.0479(11) Uani 1 1 d .
H20A H 0.7893 0.9271 -0.0855 0.057 Uiso 1 1 calc R
C21 C 0.7498(4) 0.9437(3) 0.1075(3) 0.0334(9) Uani 1 1 d .
C22 C 0.8328(5) 1.0277(4) 0.0806(4) 0.0471(11) Uani 1 1 d .
H22A H 0.9206 1.0165 0.0755 0.057 Uiso 1 1 calc R
C23 C 0.7886(5) 1.1265(4) 0.0614(4) 0.0543(13) Uani 1 1 d .
H23A H 0.8458 1.1834 0.0431 0.065 Uiso 1 1 calc R
C24 C 0.6611(5) 1.1434(4) 0.0686(4) 0.0501(12) Uani 1 1 d .
H24A H 0.6311 1.2120 0.0550 0.060 Uiso 1 1 calc R
C25 C 0.5775(5) 1.0621(4) 0.0953(4) 0.0532(13) Uani 1 1 d .
H25A H 0.4899 1.0739 0.0999 0.064 Uiso 1 1 calc R
C26 C 0.6224(4) 0.9622(3) 0.1154(4) 0.0454(11) Uani 1 1 d .
H26A H 0.5648 0.9056 0.1349 0.054 Uiso 1 1 calc R
C27 C 0.5244(4) 0.4819(3) 0.2800(4) 0.0403(10) Uani 1 1 d .
H27A H 0.5535 0.4272 0.3355 0.048 Uiso 1 1 calc R
H27B H 0.4386 0.4621 0.2712 0.048 Uiso 1 1 calc R
C28 C 0.6095(4) 0.4814(3) 0.1796(4) 0.0402(10) Uani 1 1 d .
C29 C 0.5719(4) 0.5593(3) 0.0865(3) 0.0371(9) Uani 1 1 d .
H29A H 0.4878 0.5384 0.0749 0.044 Uiso 1 1 calc R
H29B H 0.6306 0.5521 0.0262 0.044 Uiso 1 1 calc R
C30 C 0.7469(4) 0.4931(4) 0.1910(4) 0.0460(11) Uani 1 1 d .
H30A H 0.7644 0.5642 0.1934 0.069 Uiso 1 1 calc R
H30B H 0.7986 0.4766 0.1323 0.069 Uiso 1 1 calc R
H30C H 0.7664 0.4459 0.2548 0.069 Uiso 1 1 calc R
C31 C 0.5911(5) 0.3737(4) 0.1578(4) 0.0524(12) Uani 1 1 d .
H31A H 0.6458 0.3686 0.0957 0.079 Uiso 1 1 calc R
H31B H 0.5035 0.3649 0.1474 0.079 Uiso 1 1 calc R
H31C H 0.6122 0.3198 0.2163 0.079 Uiso 1 1 calc R

loop_
_atom_site_aniso_label
_atom_site_aniso_U_11
_atom_site_aniso_U_22
_atom_site_aniso_U_33
_atom_site_aniso_U_23
_atom_site_aniso_U_13
_atom_site_aniso_U_12
Ni1 0.0249(3) 0.0306(4) 0.0346(4) -0.0067(3) -0.0043(3) 0.0005(3)
Fe1 0.0272(3) 0.0385(4) 0.0430(4) -0.0106(3) -0.0035(3) 0.0035(3)
I1 0.02867(16) 0.0548(2) 0.0586(2) -0.02095(15) -0.00031(12) -0.00433(12)
I2 0.03897(17) 0.04252(18) 0.0566(2) -0.01483(14) -0.00583(13) 0.00879(12)
S1 0.0293(5) 0.0343(5) 0.0355(5) -0.0072(4) -0.0003(4) 0.0003(4)
S2 0.0282(5) 0.0351(5) 0.0362(5) -0.0064(4) -0.0059(4) -0.0004(4)
P1 0.0289(5) 0.0398(6) 0.0358(6) -0.0091(4) -0.0061(4) 0.0027(4)
P2 0.0251(5) 0.0332(5) 0.0366(6) -0.0064(4) -0.0030(4) -0.0006(4)
C1 0.035(2) 0.046(3) 0.041(3) -0.015(2) -0.0060(19) 0.0006(19)
C2 0.056(3) 0.064(3) 0.057(3) -0.023(3) -0.015(3) 0.017(3)
C3 0.076(4) 0.088(4) 0.070(4) -0.035(4) -0.004(3) 0.035(4)
C4 0.077(4) 0.075(4) 0.062(4) -0.039(3) 0.004(3) 0.011(3)
C5 0.062(3) 0.084(4) 0.050(3) -0.033(3) -0.006(3) 0.004(3)
C6 0.047(3) 0.059(3) 0.050(3) -0.016(2) -0.010(2) 0.005(2)
C7 0.034(2) 0.048(3) 0.032(2) -0.0083(19) -0.0071(18) 0.0104(19)
C8 0.038(2) 0.054(3) 0.040(3) -0.007(2) -0.0012(19) 0.004(2)
C9 0.050(3) 0.049(3) 0.043(3) -0.001(2) -0.005(2) 0.008(2)
C10 0.057(3) 0.051(3) 0.046(3) 0.002(2) -0.009(2) 0.015(2)
C11 0.045(3) 0.062(3) 0.043(3) -0.009(2) -0.006(2) 0.021(2)
C12 0.034(2) 0.055(3) 0.037(2) -0.002(2) -0.0055(18) 0.006(2)
C13 0.028(2) 0.049(3) 0.048(3) -0.011(2) -0.0091(18) -0.0022(19)
C14 0.030(2) 0.045(2) 0.046(3) -0.005(2) -0.0092(19) -0.0031(19)
C15 0.025(2) 0.039(2) 0.045(3) -0.0109(19) 0.0011(17) -0.0038(17)
C16 0.038(2) 0.047(3) 0.054(3) -0.014(2) 0.001(2) 0.002(2)
C17 0.054(3) 0.062(3) 0.074(4) -0.033(3) 0.003(3) 0.006(3)
C18 0.075(4) 0.099(5) 0.053(4) -0.041(3) 0.007(3) -0.012(4)
C19 0.086(4) 0.067(4) 0.045(3) -0.017(3) -0.007(3) 0.000(3)
C20 0.051(3) 0.052(3) 0.043(3) -0.014(2) -0.008(2) 0.002(2)
C21 0.035(2) 0.033(2) 0.033(2) -0.0075(17) -0.0061(17) -0.0011(17)
C22 0.040(2) 0.046(3) 0.055(3) -0.012(2) -0.003(2) -0.004(2)
C23 0.060(3) 0.032(2) 0.070(4) -0.009(2) -0.010(3) -0.008(2)
C24 0.065(3) 0.032(2) 0.057(3) -0.013(2) -0.020(3) 0.007(2)
C25 0.046(3) 0.042(3) 0.075(4) -0.018(2) -0.014(3) 0.013(2)
C26 0.039(2) 0.034(2) 0.064(3) -0.011(2) -0.007(2) -0.0004(19)
C27 0.045(2) 0.029(2) 0.045(3) -0.0062(18) -0.001(2) -0.0041(19)
C28 0.045(2) 0.032(2) 0.045(3) -0.0120(19) -0.005(2) 0.0019(19)
C29 0.036(2) 0.036(2) 0.042(2) -0.0169(19) -0.0035(18) 0.0005(18)
C30 0.041(3) 0.045(3) 0.054(3) -0.018(2) -0.004(2) 0.012(2)
C31 0.065(3) 0.037(3) 0.055(3) -0.015(2) 0.000(3) -0.002(2)

loop_
_atom_type_symbol
_atom_type_description
_atom_type_scat_dispersion_real
_atom_type_scat_dispersion_imag
_atom_type_scat_source
C C 0.0181 0.0091 'International Tables Vol C Tables 4.2.6.8 and 6.1.1.4'
H H 0.0000 0.0000 'International Tables Vol C Tables 4.2.6.8 and 6.1.1.4'
P P 0.2955 0.4335 'International Tables Vol C Tables 4.2.6.8 and 6.1.1.4'
S S 0.3331 0.5567 'International Tables Vol C Tables 4.2.6.8 and 6.1.1.4'
Fe Fe -1.1336 3.1974 'International Tables Vol C Tables 4.2.6.8 and 6.1.1.4'
Ni Ni -3.0029 0.5091 'International Tables Vol C Tables 4.2.6.8 and 6.1.1.4'
I I -0.3257 6.8362 'International Tables Vol C Tables 4.2.6.8 and 6.1.1.4'

loop_
_exptl_crystal_face_index_h
_exptl_crystal_face_index_k
_exptl_crystal_face_index_l
_exptl_crystal_face_perp_dist
0.00 0.00 1.00 0.0850
-1.00 0.00 0.00 0.0370
1.00 0.00 0.00 0.0290
0.00 1.00 1.00 0.0740
0.00 0.00 -1.00 0.0600
0.00 -1.00 -1.00 0.0370
0.00 1.00 0.00 0.1100
0.00 -1.00 0.00 0.0990

loop_
_geom_angle_atom_site_label_1
_geom_angle_atom_site_label_2
_geom_angle_atom_site_label_3
_geom_angle
P2 Ni1 P1 87.42(5)
P2 Ni1 S2 91.76(4)
P1 Ni1 S2 177.99(5)
P2 Ni1 S1 175.77(5)
P1 Ni1 S1 90.96(5)
S2 Ni1 S1 89.99(4)
S2 Fe1 S1 83.20(4)
S2 Fe1 I2 124.31(4)
S1 Fe1 I2 111.92(4)
S2 Fe1 I1 106.07(3)
S1 Fe1 I1 116.02(4)
I2 Fe1 I1 112.59(2)
C27 S1 Ni1 103.81(15)
C27 S1 Fe1 97.87(16)
Ni1 S1 Fe1 82.60(4)
C29 S2 Ni1 102.36(14)
C29 S2 Fe1 98.59(15)
Ni1 S2 Fe1 83.00(4)
C7 P1 C1 107.3(2)
C7 P1 C13 107.3(2)
C1 P1 C13 105.1(2)
C7 P1 Ni1 109.43(15)
C1 P1 Ni1 117.68(15)
C13 P1 Ni1 109.56(15)
C21 P2 C15 106.6(2)
C21 P2 C14 106.8(2)
C15 P2 C14 105.9(2)
C21 P2 Ni1 111.41(14)
C15 P2 Ni1 117.23(14)
C14 P2 Ni1 108.38(15)
C6 C1 C2 120.7(5)
C6 C1 P1 121.7(4)
C2 C1 P1 117.4(4)
C1 C2 C3 118.8(5)
C1 C2 H2A 120.6
C3 C2 H2A 120.6
C4 C3 C2 119.4(6)
C4 C3 H3A 120.3
C2 C3 H3A 120.3
C5 C4 C3 121.4(5)
C5 C4 H4A 119.3
C3 C4 H4A 119.3
C4 C5 C6 119.8(5)
C4 C5 H5A 120.1
C6 C5 H5A 120.1
C1 C6 C5 119.9(5)
C1 C6 H6A 120.0
C5 C6 H6A 120.0
C12 C7 C8 119.1(4)
C12 C7 P1 119.9(4)
C8 C7 P1 120.4(3)
C9 C8 C7 119.7(4)
C9 C8 H8A 120.1
C7 C8 H8A 120.1
C10 C9 C8 120.2(5)
C10 C9 H9A 119.9
C8 C9 H9A 119.9
C11 C10 C9 120.8(5)
C11 C10 H10A 119.6
C9 C10 H10A 119.6
C10 C11 C12 119.5(5)
C10 C11 H11A 120.2
C12 C11 H11A 120.2
C11 C12 C7 120.6(5)
C11 C12 H12A 119.7
C7 C12 H12A 119.7
C14 C13 P1 110.4(3)
C14 C13 H13A 109.6
P1 C13 H13A 109.6
C14 C13 H13B 109.6
P1 C13 H13B 109.6
H13A C13 H13B 108.1
C13 C14 P2 108.1(3)
C13 C14 H14A 110.1
P2 C14 H14A 110.1
C13 C14 H14B 110.1
P2 C14 H14B 110.1
H14A C14 H14B 108.4
C16 C15 C20 119.9(4)
C16 C15 P2 118.6(4)
C20 C15 P2 121.3(4)
C15 C16 C17 119.5(5)
C15 C16 H16A 120.3
C17 C16 H16A 120.3
C18 C17 C16 119.8(5)
C18 C17 H17A 120.1
C16 C17 H17A 120.1
C19 C18 C17 120.9(5)
C19 C18 H18A 119.5
C17 C18 H18A 119.5
C18 C19 C20 120.7(6)
C18 C19 H19A 119.6
C20 C19 H19A 119.6
C19 C20 C15 119.2(5)
C19 C20 H20A 120.4
C15 C20 H20A 120.4
C26 C21 C22 118.6(4)
C26 C21 P2 119.2(3)
C22 C21 P2 122.1(3)
C23 C22 C21 120.4(5)
C23 C22 H22A 119.8
C21 C22 H22A 119.8
C22 C23 C24 120.1(5)
C22 C23 H23A 120.0
C24 C23 H23A 120.0
C25 C24 C23 120.6(4)
C25 C24 H24A 119.7
C23 C24 H24A 119.7
C24 C25 C26 119.2(5)
C24 C25 H25A 120.4
C26 C25 H25A 120.4
C25 C26 C21 121.0(4)
C25 C26 H26A 119.5
C21 C26 H26A 119.5
C28 C27 S1 118.5(3)
C28 C27 H27A 107.7
S1 C27 H27A 107.7
C28 C27 H27B 107.7
S1 C27 H27B 107.7
H27A C27 H27B 107.1
C30 C28 C29 111.5(4)
C30 C28 C27 111.9(4)
C29 C28 C27 113.4(4)
C30 C28 C31 107.5(4)
C29 C28 C31 105.7(4)
C27 C28 C31 106.3(4)
C28 C29 S2 120.2(3)
C28 C29 H29A 107.3
S2 C29 H29A 107.3
C28 C29 H29B 107.3
S2 C29 H29B 107.3
H29A C29 H29B 106.9
C28 C30 H30A 109.5
C28 C30 H30B 109.5
H30A C30 H30B 109.5
C28 C30 H30C 109.5
H30A C30 H30C 109.5
H30B C30 H30C 109.5
C28 C31 H31A 109.5
C28 C31 H31B 109.5
H31A C31 H31B 109.5
C28 C31 H31C 109.5
H31A C31 H31C 109.5
H31B C31 H31C 109.5

loop_
_geom_bond_atom_site_label_1
_geom_bond_atom_site_label_2
_geom_bond_distance
Ni1 P2 2.1703(12)
Ni1 P1 2.1748(12)
Ni1 S2 2.2296(12)
Ni1 S1 2.2445(12)
Fe1 S2 2.3806(12)
Fe1 S1 2.3841(12)
Fe1 I2 2.6165(7)
Fe1 I1 2.6458(7)
S1 C27 1.836(4)
S2 C29 1.844(4)
P1 C7 1.808(4)
P1 C1 1.814(5)
P1 C13 1.850(4)
P2 C21 1.807(4)
P2 C15 1.816(5)
P2 C14 1.842(4)
C1 C6 1.373(7)
C1 C2 1.385(7)
C2 C3 1.415(8)
C2 H2A 0.9500
C3 C4 1.376(9)
C3 H3A 0.9500
C4 C5 1.356(9)
C4 H4A 0.9500
C5 C6 1.396(7)
C5 H5A 0.9500
C6 H6A 0.9500
C7 C12 1.395(6)
C7 C8 1.401(7)
C8 C9 1.382(7)
C8 H8A 0.9500
C9 C10 1.380(7)
C9 H9A 0.9500
C10 C11 1.376(7)
C10 H10A 0.9500
C11 C12 1.383(7)
C11 H11A 0.9500
C12 H12A 0.9500
C13 C14 1.523(7)
C13 H13A 0.9900
C13 H13B 0.9900
C14 H14A 0.9900
C14 H14B 0.9900
C15 C16 1.387(7)
C15 C20 1.397(7)
C16 C17 1.395(8)
C16 H16A 0.9500
C17 C18 1.376(9)
C17 H17A 0.9500
C18 C19 1.355(9)
C18 H18A 0.9500
C19 C20 1.388(8)
C19 H19A 0.9500
C20 H20A 0.9500
C21 C26 1.384(6)
C21 C22 1.393(6)
C22 C23 1.372(7)
C22 H22A 0.9500
C23 C24 1.382(8)
C23 H23A 0.9500
C24 C25 1.370(7)
C24 H24A 0.9500
C25 C26 1.388(7)
C25 H25A 0.9500
C26 H26A 0.9500
C27 C28 1.542(6)
C27 H27A 0.9900
C27 H27B 0.9900
C28 C30 1.516(7)
C28 C29 1.520(6)
C28 C31 1.554(6)
C29 H29A 0.9900
C29 H29B 0.9900
C30 H30A 0.9800
C30 H30B 0.9800
C30 H30C 0.9800
C31 H31A 0.9800
C31 H31B 0.9800
C31 H31C 0.9800

loop_
_platon_squeeze_void_nr
_platon_squeeze_void_average_x
_platon_squeeze_void_average_y
_platon_squeeze_void_average_z
_platon_squeeze_void_volume
_platon_squeeze_void_count_electrons
_platon_squeeze_void_content
1 0.000 0.000 0.500 235 57 ' '
